data_4132312
loop_
_publ_author_name
'Huxley, Michael T.'
'Burgun, Alexandre'
'Ghodrati, Hanieh'
'Coghlan, Campbell J.'
'Lemieux, Anthony'
'Champness, Neil R.'
'Huang, David M.'
'Doonan, Christian J.'
'Sumby, Christopher J.'

_publ_section_title
;
 Protecting-Group-Free Site-Selective Reactions in a Metal-Organic
 Framework Reaction Vessel.
;
_journal_issue 20
_journal_name_full 'Journal of the American Chemical Society'
_journal_page_first 6416
_journal_page_last 6425
_journal_paper_doi 10.1021/jacs.8b02896
_journal_volume 140
_journal_year 2018
_chemical_formula_sum 'C49.5 H45 Mn2 N7.5 O7.5'
_chemical_formula_weight 974.81
_space_group_crystal_system monoclinic
_space_group_IT_number 11
_space_group_name_Hall '-P 2yb'
_space_group_name_H-M_alt 'P 1 21/m 1'
_atom_sites_solution_hydrogens geom
_audit_creation_method SHELXL-2014/6
_cell_angle_alpha 90
_cell_angle_beta 94.42(3)
_cell_angle_gamma 90
_cell_formula_units_Z 4
_cell_length_a 12.418(3)
_cell_length_b 32.716(7)
_cell_length_c 12.989(3)
_cell_measurement_reflns_used 84539
_cell_measurement_temperature 100(2)
_cell_measurement_theta_max 27.499
_cell_measurement_theta_min 1.645
_cell_volume 5261(2)
_computing_cell_refinement 'XDS (Kabsch, 1993)'
_computing_data_collection 'BluIce (McPhillips, 2002)'
_computing_data_reduction 'XDS (Kabsch, 1993)'
_computing_molecular_graphics 'X-Seed (Barbour, 1999)'
_computing_structure_refinement 'SHELXL-2014/6 (Sheldrick, 2014)'
_computing_structure_solution 'SHELXS-2014 (Sheldrick, 2014)'
_diffrn_ambient_temperature 100(2)
_diffrn_measured_fraction_theta_full 0.965
_diffrn_measured_fraction_theta_max 0.963
_diffrn_measurement_device_type 'ADSC Quantum 210r'
_diffrn_measurement_method 'Phi Scan'
_diffrn_radiation_monochromator 'Silicon Double Crystal'
_diffrn_radiation_source 'MX1 Beamline Australian Synchrotron'
_diffrn_radiation_type Synchrotron
_diffrn_radiation_wavelength 0.7108
_diffrn_reflns_av_R_equivalents 0.0498
_diffrn_reflns_av_unetI/netI 0.0266
_diffrn_reflns_Laue_measured_fraction_full 0.965
_diffrn_reflns_Laue_measured_fraction_max 0.963
_diffrn_reflns_limit_h_max 16
_diffrn_reflns_limit_h_min -16
_diffrn_reflns_limit_k_max 42
_diffrn_reflns_limit_k_min -42
_diffrn_reflns_limit_l_max 16
_diffrn_reflns_limit_l_min -16
_diffrn_reflns_number 84539
_diffrn_reflns_point_group_measured_fraction_full 0.965
_diffrn_reflns_point_group_measured_fraction_max 0.963
_diffrn_reflns_theta_full 27.000
_diffrn_reflns_theta_max 27.499
_diffrn_reflns_theta_min 1.645
_exptl_absorpt_coefficient_mu 0.534
_exptl_absorpt_correction_T_max 0.995
_exptl_absorpt_correction_T_min 0.819
_exptl_absorpt_correction_type multi-scan
_exptl_absorpt_process_details 'XDS (Kabsch, 1993)'
_exptl_crystal_colour yellow
_exptl_crystal_density_diffrn 1.231
_exptl_crystal_description plate
_exptl_crystal_F_000 2018
_exptl_crystal_size_max 0.390
_exptl_crystal_size_mid 0.040
_exptl_crystal_size_min 0.010
_platon_squeeze_details
;
In order to subtract the contribution from the disordered 
solvent (toluene), the SQUEEZE command was applied, 
which gave a new HKL file. The number of located electrons is 
603 which equates to approximately 6 toluene molecules 
per unit cell and 1.5 per asymmetric unit. This has been
added to the reported formula.
;
_refine_diff_density_max 0.913
_refine_diff_density_min -2.098
_refine_diff_density_rms 0.102
_refine_ls_extinction_method none
_refine_ls_goodness_of_fit_ref 1.027
_refine_ls_hydrogen_treatment constr
_refine_ls_matrix_type full
_refine_ls_number_parameters 523
_refine_ls_number_reflns 11833
_refine_ls_number_restraints 0
_refine_ls_restrained_S_all 1.027
_refine_ls_R_factor_all 0.0831
_refine_ls_R_factor_gt 0.0719
_refine_ls_shift/su_max 0.000
_refine_ls_shift/su_mean 0.000
_refine_ls_structure_factor_coef Fsqd
_refine_ls_weighting_details 'w=1/[\s^2^(Fo^2^)+(0.1066P)^2^+11.7886P] where P=(Fo^2^+2Fc^2^)/3'
_refine_ls_weighting_scheme calc
_refine_ls_wR_factor_gt 0.1936
_refine_ls_wR_factor_ref 0.2004
_reflns_Friedel_coverage 0.000
_reflns_number_gt 9778
_reflns_number_total 11833
_reflns_threshold_expression 'I > 2\s(I)'
_cod_data_source_file ja8b02896_si_001.cif
_cod_data_source_block MnMOF[Mn(CO)3(N3)]
_cod_depositor_comments
;
The following automatic conversions were performed:

data item '_exptl_absorpt_correction_type' value 'Multi-Scan' was
changed to 'multi-scan' in accordance with the
/home/saulius/struct/COD-crude-data/automatic-downloads/DataCite-retrospective/ACS/depositions/lib/dictionaries/cif_core.dic
dictionary named 'cif_core.dic' version 2.4.2 last updated on
2011-04-26.

Automatic conversion script
Id: cif_fix_values 6909 2019-04-08 15:41:33Z antanas 
;
_cod_original_cell_volume 5261.3(18)
_cod_original_sg_symbol_H-M 'P 21/m'
_cod_original_formula_sum 'C49.50 H45 Mn2 N7.50 O7.50'
_cod_database_code 4132312
_shelx_space_group_comment
;
The symmetry employed for this shelxl refinement is uniquely defined
by the following loop, which should always be used as a source of
symmetry information in preference to the above space-group names.
They are only intended as comments.
;
_shelx_estimated_absorpt_t_min 0.819
_shelx_estimated_absorpt_t_max 0.995
_shelxl_version_number 2014/6
_platon_squeeze_void_probe_radius 1.20

loop_
_space_group_symop_operation_xyz
'x, y, z'
'-x, y+1/2, -z'
'-x, -y, -z'
'x, -y-1/2, z'

loop_
_atom_site_label
_atom_site_type_symbol
_atom_site_fract_x
_atom_site_fract_y
_atom_site_fract_z
_atom_site_U_iso_or_equiv
_atom_site_adp_type
_atom_site_occupancy
_atom_site_site_symmetry_order
_atom_site_calc_flag
_atom_site_refinement_flags_posn
_atom_site_refinement_flags_adp
_atom_site_refinement_flags_occupancy
Mn1 Mn 0.29878(3) -0.07062(2) -0.09945(3) 0.01792(12) Uani 1 1 d . . .
Mn2 Mn 0.5000 0.0000 0.0000 0.01986(15) Uani 1 2 d S . P
Mn3 Mn 1.23448(9) -0.2500 0.19140(10) 0.0573(3) Uani 1 2 d S T P
O30 O 0.46923(17) -0.05398(7) -0.10435(17) 0.0240(4) Uani 1 1 d . . .
O28 O 0.44218(17) -0.12050(7) -0.09615(18) 0.0282(5) Uani 1 1 d . . .
N6 N 0.1385(2) -0.10236(8) -0.11836(19) 0.0202(5) Uani 1 1 d . . .
O33 O 0.70956(19) 0.07328(8) -0.06191(17) 0.0315(5) Uani 1 1 d . . .
O36 O 0.76742(18) 0.01449(7) 0.14461(18) 0.0275(5) Uani 1 1 d . . .
N2 N 0.1206(2) -0.13495(8) -0.1833(2) 0.0224(5) Uani 1 1 d . . .
N16 N 0.3001(2) -0.09100(8) -0.27053(19) 0.0223(5) Uani 1 1 d . . .
N15 N 0.2578(2) -0.12798(8) -0.3009(2) 0.0250(5) Uani 1 1 d . . .
C14 C -0.2055(3) -0.06953(11) -0.1592(3) 0.0295(7) Uani 1 1 d . . .
H14 H -0.1618 -0.0468 -0.1744 0.035 Uiso 1 1 calc R U .
O34 O 0.6451(2) -0.02718(8) 0.0659(2) 0.0374(6) Uani 1 1 d . . .
C12 C -0.3795(2) -0.09739(10) -0.1260(3) 0.0255(6) Uani 1 1 d . . .
C35 C 0.7307(3) -0.02035(10) 0.1198(2) 0.0257(6) Uani 1 1 d . . .
C29 C 0.5047(2) -0.09087(10) -0.1070(2) 0.0241(6) Uani 1 1 d . . .
C5 C 0.0412(2) -0.08859(9) -0.0993(2) 0.0230(6) Uani 1 1 d . . .
C32 C 0.6469(3) 0.05667(10) -0.1307(2) 0.0263(6) Uani 1 1 d . . .
O31 O 0.5761(2) 0.03107(8) -0.11632(19) 0.0392(6) Uani 1 1 d . . .
C9 C -0.1587(2) -0.10818(10) -0.1467(3) 0.0261(6) Uani 1 1 d . . .
C4 C -0.0406(2) -0.11296(10) -0.1504(2) 0.0237(6) Uani 1 1 d . . .
C25 C 0.3420(3) -0.06912(12) -0.7587(2) 0.0297(7) Uani 1 1 d . . .
C3 C 0.0135(3) -0.14202(10) -0.2043(3) 0.0267(6) Uani 1 1 d . . .
C23 C 0.4158(3) -0.07101(13) -0.5812(3) 0.0375(8) Uani 1 1 d . . .
H23 H 0.4734 -0.0652 -0.5309 0.045 Uiso 1 1 calc R U .
C17 C 0.3316(3) -0.07352(10) -0.3554(2) 0.0268(7) Uani 1 1 d . . .
C13 C -0.3154(3) -0.06393(10) -0.1496(3) 0.0278(7) Uani 1 1 d . . .
H13 H -0.3468 -0.0376 -0.1591 0.033 Uiso 1 1 calc R U .
C18 C 0.3084(3) -0.09948(12) -0.4425(2) 0.0299(7) Uani 1 1 d . . .
N38 N 1.0674(3) -0.21379(10) 0.3253(3) 0.0428(8) Uani 1 1 d . . .
C1 C 0.2141(3) -0.15369(9) -0.2235(2) 0.0245(6) Uani 1 1 d . . .
H1A H 0.1935 -0.1805 -0.2543 0.029 Uiso 1 1 calc R U .
H1B H 0.2701 -0.1584 -0.1662 0.029 Uiso 1 1 calc R U .
C22 C 0.3233(3) -0.09006(13) -0.5516(2) 0.0317(8) Uani 1 1 d . . .
C48 C 0.7966(3) -0.05633(10) 0.1588(3) 0.0288(7) Uani 1 1 d . . .
C45 C 0.9240(3) -0.12371(11) 0.2223(3) 0.0391(9) Uani 1 1 d . . .
C10 C -0.2233(3) -0.14154(11) -0.1250(3) 0.0314(7) Uani 1 1 d . . .
H10 H -0.1921 -0.1680 -0.1164 0.038 Uiso 1 1 calc R U .
C24 C 0.4251(3) -0.06023(13) -0.6840(3) 0.0337(8) Uani 1 1 d . . .
H24 H 0.4884 -0.0468 -0.7031 0.040 Uiso 1 1 calc R U .
C47 C 0.8833(3) -0.05205(11) 0.2307(3) 0.0364(8) Uani 1 1 d . . .
H47 H 0.9010 -0.0258 0.2585 0.044 Uiso 1 1 calc R U .
C37 C 1.0910(5) -0.2500 0.3859(5) 0.0429(14) Uani 1 2 d S T P
H37A H 1.1683 -0.2500 0.4113 0.051 Uiso 1 2 calc R U P
H37B H 1.0474 -0.2500 0.4465 0.051 Uiso 1 2 calc R U P
C19 C 0.2613(3) -0.13383(12) -0.4040(2) 0.0321(8) Uani 1 1 d . . .
C8 C 0.0294(3) -0.05302(11) -0.0293(3) 0.0334(8) Uani 1 1 d . . .
H8A H 0.0960 -0.0496 0.0155 0.050 Uiso 1 1 calc R U .
H8B H -0.0312 -0.0579 0.0132 0.050 Uiso 1 1 calc R U .
H8C H 0.0157 -0.0282 -0.0706 0.050 Uiso 1 1 calc R U .
C40 C 0.9943(3) -0.15947(11) 0.2493(3) 0.0408(9) Uani 1 1 d . . .
C21 C 0.3816(4) -0.03234(12) -0.3517(3) 0.0402(9) Uani 1 1 d . . .
H21A H 0.3618 -0.0179 -0.2899 0.060 Uiso 1 1 calc R U .
H21B H 0.3558 -0.0169 -0.4134 0.060 Uiso 1 1 calc R U .
H21C H 0.4604 -0.0350 -0.3495 0.060 Uiso 1 1 calc R U .
C7 C -0.0271(3) -0.17590(14) -0.2736(3) 0.0432(10) Uani 1 1 d . . .
H7A H -0.0003 -0.1722 -0.3420 0.065 Uiso 1 1 calc R U .
H7B H -0.1062 -0.1757 -0.2797 0.065 Uiso 1 1 calc R U .
H7C H -0.0014 -0.2021 -0.2445 0.065 Uiso 1 1 calc R U .
N42 N 1.1230(3) -0.20756(10) 0.2385(3) 0.0435(8) Uani 1 1 d . . .
C26 C 0.2505(3) -0.08858(15) -0.7297(3) 0.0423(10) Uani 1 1 d . . .
H26 H 0.1937 -0.0948 -0.7805 0.051 Uiso 1 1 calc R U .
C41 C 1.0769(3) -0.17495(12) 0.1920(4) 0.0425(9) Uani 1 1 d . . .
C39 C 0.9897(3) -0.18537(11) 0.3317(3) 0.0416(9) Uani 1 1 d . . .
C46 C 0.9447(3) -0.08559(12) 0.2629(3) 0.0406(9) Uani 1 1 d . . .
H46 H 1.0027 -0.0821 0.3143 0.049 Uiso 1 1 calc R U .
C20 C 0.2245(4) -0.17294(16) -0.4563(3) 0.0590(14) Uani 1 1 d . . .
H20A H 0.2444 -0.1961 -0.4110 0.089 Uiso 1 1 calc R U .
H20B H 0.2592 -0.1759 -0.5212 0.089 Uiso 1 1 calc R U .
H20C H 0.1459 -0.1723 -0.4709 0.089 Uiso 1 1 calc R U .
C49 C 0.7732(3) -0.09489(12) 0.1181(4) 0.0454(10) Uani 1 1 d . . .
H49 H 0.7130 -0.0985 0.0692 0.055 Uiso 1 1 calc R U .
C50 C 0.8371(4) -0.12816(12) 0.1482(4) 0.0498(11) Uani 1 1 d . . .
H50 H 0.8218 -0.1542 0.1181 0.060 Uiso 1 1 calc R U .
C43 C 1.1072(5) -0.15746(15) 0.0927(4) 0.0623(14) Uani 1 1 d . . .
H43A H 1.1850 -0.1520 0.0971 0.093 Uiso 1 1 calc R U .
H43B H 1.0677 -0.1319 0.0787 0.093 Uiso 1 1 calc R U .
H43C H 1.0888 -0.1769 0.0367 0.093 Uiso 1 1 calc R U .
C44 C 0.9126(5) -0.18542(16) 0.4170(3) 0.0579(13) Uani 1 1 d . . .
H44A H 0.8865 -0.2133 0.4272 0.087 Uiso 1 1 calc R U .
H44B H 0.8511 -0.1675 0.3975 0.087 Uiso 1 1 calc R U .
H44C H 0.9503 -0.1755 0.4812 0.087 Uiso 1 1 calc R U .
C11 C -0.3338(3) -0.13604(11) -0.1160(3) 0.0307(7) Uani 1 1 d . . .
H11 H -0.3779 -0.1589 -0.1029 0.037 Uiso 1 1 calc R U .
O52 O 1.3791(5) -0.2500 0.3790(7) 0.106(3) Uani 1 2 d S T P
N56 N 1.1495(6) -0.2500 -0.0348(6) 0.0707(18) Uani 1 2 d S T P
N55 N 1.1400(7) -0.2500 0.0542(6) 0.080(2) Uani 1 2 d S T P
O54 O 1.3829(5) -0.1886(2) 0.1166(7) 0.156(3) Uani 1 1 d . . .
C51 C 1.3171(7) -0.2500 0.3124(10) 0.089(3) Uani 1 2 d S T P
C53 C 1.3237(5) -0.2123(2) 0.1464(8) 0.102(3) Uani 1 1 d . . .
C27 C 0.2403(3) -0.09907(16) -0.6281(3) 0.0447(11) Uani 1 1 d . . .
H27 H 0.1768 -0.1125 -0.6096 0.054 Uiso 1 1 calc R U .
N57 N 1.1523(9) -0.2500 -0.1309(9) 0.110(3) Uani 1 2 d S T P

loop_
_atom_site_aniso_label
_atom_site_aniso_U_11
_atom_site_aniso_U_22
_atom_site_aniso_U_33
_atom_site_aniso_U_23
_atom_site_aniso_U_13
_atom_site_aniso_U_12
Mn1 0.0145(2) 0.0240(2) 0.0150(2) -0.00047(16) 0.00017(16) -0.00120(16)
Mn2 0.0152(3) 0.0264(3) 0.0176(3) -0.0002(2) -0.0017(2) -0.0022(2)
Mn3 0.0453(6) 0.0398(5) 0.0843(8) 0.000 -0.0105(5) 0.000
O30 0.0166(10) 0.0297(11) 0.0255(11) -0.0056(9) 0.0002(8) 0.0008(8)
O28 0.0164(10) 0.0351(12) 0.0328(12) 0.0022(10) -0.0004(9) -0.0007(9)
N6 0.0180(12) 0.0254(12) 0.0174(11) -0.0058(9) 0.0025(9) -0.0027(9)
O33 0.0268(12) 0.0523(15) 0.0149(10) 0.0002(10) -0.0016(9) -0.0064(10)
O36 0.0245(11) 0.0255(11) 0.0317(12) 0.0025(9) -0.0028(9) 0.0021(9)
N2 0.0177(12) 0.0245(12) 0.0257(13) -0.0086(10) 0.0052(10) -0.0044(9)
N16 0.0223(12) 0.0276(13) 0.0173(12) -0.0038(10) 0.0031(10) -0.0066(10)
N15 0.0264(13) 0.0271(13) 0.0222(13) -0.0058(10) 0.0067(11) -0.0067(10)
C14 0.0207(15) 0.0316(17) 0.0362(18) 0.0021(13) 0.0026(13) -0.0015(12)
O34 0.0314(13) 0.0363(13) 0.0412(14) -0.0092(11) -0.0189(11) 0.0098(10)
C12 0.0152(14) 0.0335(16) 0.0280(15) -0.0053(12) 0.0018(12) 0.0016(12)
C35 0.0220(14) 0.0299(16) 0.0245(15) -0.0004(12) -0.0029(12) 0.0026(12)
C29 0.0172(14) 0.0323(16) 0.0228(14) -0.0019(12) 0.0015(12) -0.0005(11)
C5 0.0189(14) 0.0262(15) 0.0244(14) -0.0030(12) 0.0043(12) -0.0004(11)
C32 0.0237(15) 0.0349(17) 0.0202(14) -0.0008(12) 0.0017(12) -0.0010(12)
O31 0.0511(16) 0.0440(15) 0.0236(12) 0.0000(10) 0.0094(11) -0.0170(12)
C9 0.0165(14) 0.0308(16) 0.0311(16) -0.0031(13) 0.0029(12) -0.0007(11)
C4 0.0151(13) 0.0296(15) 0.0264(15) -0.0046(12) 0.0010(12) -0.0021(11)
C25 0.0240(15) 0.047(2) 0.0178(14) -0.0023(13) -0.0008(12) -0.0058(14)
C3 0.0184(14) 0.0330(16) 0.0291(16) -0.0048(13) 0.0043(13) -0.0035(12)
C23 0.0283(17) 0.063(2) 0.0209(16) -0.0031(15) -0.0012(14) -0.0110(16)
C17 0.0279(16) 0.0350(17) 0.0175(14) 0.0015(12) 0.0021(12) -0.0042(13)
C13 0.0203(15) 0.0323(17) 0.0314(17) 0.0004(13) 0.0051(13) 0.0033(12)
C18 0.0228(15) 0.050(2) 0.0164(14) -0.0032(13) 0.0002(12) -0.0077(14)
N38 0.052(2) 0.0275(16) 0.0453(19) 0.0024(13) -0.0213(16) 0.0037(14)
C1 0.0216(14) 0.0258(15) 0.0272(15) -0.0041(12) 0.0090(12) -0.0015(11)
C22 0.0211(15) 0.059(2) 0.0151(14) -0.0024(14) 0.0015(12) -0.0061(14)
C48 0.0274(16) 0.0260(15) 0.0310(17) 0.0010(13) -0.0097(13) 0.0035(12)
C45 0.042(2) 0.0290(17) 0.044(2) 0.0020(15) -0.0174(17) 0.0014(15)
C10 0.0183(15) 0.0285(16) 0.047(2) -0.0061(14) 0.0014(14) 0.0003(12)
C24 0.0240(16) 0.059(2) 0.0177(15) -0.0005(14) -0.0026(13) -0.0110(15)
C47 0.0347(19) 0.0298(17) 0.042(2) -0.0010(15) -0.0112(16) 0.0012(14)
C37 0.059(4) 0.023(2) 0.043(3) 0.000 -0.023(3) 0.000
C19 0.0289(17) 0.049(2) 0.0192(15) -0.0127(14) 0.0045(13) -0.0118(15)
C8 0.0223(16) 0.0334(17) 0.046(2) -0.0144(15) 0.0116(15) -0.0009(13)
C40 0.045(2) 0.0271(17) 0.048(2) 0.0017(15) -0.0141(18) 0.0014(15)
C21 0.056(2) 0.043(2) 0.0224(16) 0.0016(14) 0.0075(16) -0.0175(18)
C7 0.0234(17) 0.057(2) 0.049(2) -0.0260(19) 0.0047(16) -0.0089(16)
N42 0.0404(18) 0.0307(16) 0.057(2) 0.0048(15) -0.0117(16) 0.0002(13)
C26 0.0303(18) 0.079(3) 0.0170(15) 0.0009(16) -0.0020(14) -0.0158(18)
C41 0.040(2) 0.0294(18) 0.056(2) 0.0056(17) -0.0075(19) -0.0028(15)
C39 0.050(2) 0.0260(17) 0.045(2) -0.0011(15) -0.0194(18) 0.0032(15)
C46 0.038(2) 0.0363(19) 0.044(2) -0.0015(16) -0.0170(17) 0.0032(16)
C20 0.072(3) 0.076(3) 0.032(2) -0.029(2) 0.020(2) -0.042(3)
C49 0.047(2) 0.0300(18) 0.055(2) -0.0039(17) -0.0251(19) 0.0004(16)
C50 0.055(3) 0.0246(17) 0.065(3) -0.0033(17) -0.027(2) 0.0013(16)
C43 0.069(3) 0.043(2) 0.076(3) 0.020(2) 0.014(3) 0.008(2)
C44 0.082(4) 0.054(3) 0.037(2) -0.0002(19) -0.008(2) 0.017(2)
C11 0.0201(15) 0.0296(16) 0.0427(19) -0.0030(14) 0.0056(14) -0.0022(12)
O52 0.068(4) 0.089(5) 0.149(7) 0.000 -0.061(4) 0.000
N56 0.083(5) 0.066(4) 0.061(4) 0.000 -0.008(4) 0.000
N55 0.115(6) 0.067(4) 0.055(4) 0.000 -0.006(4) 0.000
O54 0.072(3) 0.106(5) 0.292(10) 0.034(5) 0.031(5) -0.022(3)
C51 0.061(5) 0.055(5) 0.147(10) 0.000 -0.018(6) 0.000
C53 0.053(3) 0.068(4) 0.183(9) 0.008(5) 0.005(4) 0.001(3)
C27 0.0269(18) 0.088(3) 0.0185(16) 0.0040(17) -0.0015(14) -0.0205(19)
N57 0.110(8) 0.102(7) 0.116(8) 0.000 -0.007(6) 0.000

loop_
_atom_type_symbol
_atom_type_description
_atom_type_scat_dispersion_real
_atom_type_scat_dispersion_imag
_atom_type_scat_source
C C 0.0033 0.0016 'International Tables Vol C Tables 4.2.6.8 and 6.1.1.4'
H H 0.0000 0.0000 'International Tables Vol C Tables 4.2.6.8 and 6.1.1.4'
N N 0.0061 0.0033 'International Tables Vol C Tables 4.2.6.8 and 6.1.1.4'
O O 0.0106 0.0060 'International Tables Vol C Tables 4.2.6.8 and 6.1.1.4'
Mn Mn 0.3368 0.7283 'International Tables Vol C Tables 4.2.6.8 and 6.1.1.4'

loop_
_geom_angle_atom_site_label_1
_geom_angle_atom_site_label_2
_geom_angle_atom_site_label_3
_geom_angle
_geom_angle_site_symmetry_1
_geom_angle_site_symmetry_3
O36 Mn1 O33 105.57(10) 3_655 3_655
O36 Mn1 O30 97.72(9) 3_655 .
O33 Mn1 O30 99.25(9) 3_655 .
O36 Mn1 N6 92.86(9) 3_655 .
O33 Mn1 N6 88.77(9) 3_655 .
O30 Mn1 N6 164.45(9) . .
O36 Mn1 N16 90.88(10) 3_655 .
O33 Mn1 N16 160.79(10) 3_655 .
O30 Mn1 N16 88.02(9) . .
N6 Mn1 N16 80.43(9) . .
O36 Mn1 O28 151.39(9) 3_655 .
O33 Mn1 O28 92.70(9) 3_655 .
O30 Mn1 O28 57.00(8) . .
N6 Mn1 O28 109.65(9) . .
N16 Mn1 O28 76.30(9) . .
O31 Mn2 O31 180.0 3_655 .
O31 Mn2 O34 85.57(12) 3_655 .
O31 Mn2 O34 94.43(12) . .
O31 Mn2 O34 94.43(12) 3_655 3_655
O31 Mn2 O34 85.57(12) . 3_655
O34 Mn2 O34 180.0 . 3_655
O31 Mn2 O30 90.66(9) 3_655 3_655
O31 Mn2 O30 89.34(9) . 3_655
O34 Mn2 O30 89.22(9) . 3_655
O34 Mn2 O30 90.78(9) 3_655 3_655
O31 Mn2 O30 89.34(9) 3_655 .
O31 Mn2 O30 90.66(9) . .
O34 Mn2 O30 90.78(9) . .
O34 Mn2 O30 89.22(9) 3_655 .
O30 Mn2 O30 180.00(7) 3_655 .
C53 Mn3 C53 87.3(5) 4 .
C53 Mn3 C51 87.7(4) 4 .
C53 Mn3 C51 87.7(4) . .
C53 Mn3 N55 92.5(4) 4 .
C53 Mn3 N55 92.5(4) . .
C51 Mn3 N55 179.8(4) . .
C53 Mn3 N42 176.6(3) 4 .
C53 Mn3 N42 94.5(3) . .
C51 Mn3 N42 95.2(3) . .
N55 Mn3 N42 84.7(2) . .
C53 Mn3 N42 94.5(3) 4 4
C53 Mn3 N42 176.6(3) . 4
C51 Mn3 N42 95.2(3) . 4
N55 Mn3 N42 84.7(2) . 4
N42 Mn3 N42 83.5(2) . 4
C29 O30 Mn1 95.82(18) . .
C29 O30 Mn2 135.49(19) . .
Mn1 O30 Mn2 107.35(9) . .
C29 O28 Mn1 86.43(19) . .
C5 N6 N2 105.8(2) . .
C5 N6 Mn1 129.3(2) . .
N2 N6 Mn1 121.97(19) . .
C32 O33 Mn1 127.7(2) . 3_655
C35 O36 Mn1 126.8(2) . 3_655
C3 N2 N6 111.5(2) . .
C3 N2 C1 131.1(3) . .
N6 N2 C1 117.2(2) . .
C17 N16 N15 105.8(2) . .
C17 N16 Mn1 134.1(2) . .
N15 N16 Mn1 120.04(19) . .
C19 N15 N16 111.7(3) . .
C19 N15 C1 130.2(3) . .
N16 N15 C1 118.0(2) . .
C13 C14 C9 120.7(3) . .
C35 O34 Mn2 144.0(2) . .
C11 C12 C13 119.8(3) . .
C11 C12 C29 120.5(3) . 1_455
C13 C12 C29 119.7(3) . 1_455
O34 C35 O36 125.6(3) . .
O34 C35 C48 117.9(3) . .
O36 C35 C48 116.5(3) . .
O28 C29 O30 120.3(3) . .
O28 C29 C12 121.3(3) . 1_655
O30 C29 C12 118.3(3) . 1_655
N6 C5 C4 110.5(3) . .
N6 C5 C8 120.7(3) . .
C4 C5 C8 128.7(3) . .
O31 C32 O33 126.2(3) . .
O31 C32 C25 116.3(3) . 3_654
O33 C32 C25 117.5(3) . 3_654
C32 O31 Mn2 142.9(2) . .
C10 C9 C14 119.5(3) . .
C10 C9 C4 120.7(3) . .
C14 C9 C4 119.8(3) . .
C3 C4 C5 105.4(3) . .
C3 C4 C9 127.6(3) . .
C5 C4 C9 127.1(3) . .
C26 C25 C24 119.2(3) . .
C26 C25 C32 121.4(3) . 3_654
C24 C25 C32 119.4(3) . 3_654
N2 C3 C4 106.7(3) . .
N2 C3 C7 121.9(3) . .
C4 C3 C7 131.4(3) . .
C22 C23 C24 120.7(3) . .
N16 C17 C18 110.3(3) . .
N16 C17 C21 120.9(3) . .
C18 C17 C21 128.7(3) . .
C14 C13 C12 119.6(3) . .
C19 C18 C17 105.3(3) . .
C19 C18 C22 127.3(3) . .
C17 C18 C22 127.2(3) . .
C39 N38 N42 110.8(3) . .
C39 N38 C37 130.6(5) . .
N42 N38 C37 118.3(4) . .
N2 C1 N15 111.0(3) . .
C23 C22 C27 118.4(3) . .
C23 C22 C18 121.9(3) . .
C27 C22 C18 119.7(3) . .
C47 C48 C49 118.7(3) . .
C47 C48 C35 121.8(3) . .
C49 C48 C35 119.4(3) . .
C46 C45 C50 118.2(3) . .
C46 C45 C40 122.4(3) . .
C50 C45 C40 119.3(3) . .
C9 C10 C11 119.9(3) . .
C25 C24 C23 120.2(3) . .
C48 C47 C46 120.6(3) . .
N38 C37 N38 110.8(4) 4 .
N15 C19 C18 106.8(3) . .
N15 C19 C20 122.3(3) . .
C18 C19 C20 130.7(3) . .
C39 C40 C41 105.5(4) . .
C39 C40 C45 127.8(4) . .
C41 C40 C45 126.7(4) . .
C41 N42 N38 105.3(3) . .
C41 N42 Mn3 132.2(3) . .
N38 N42 Mn3 121.7(2) . .
C27 C26 C25 120.9(3) . .
N42 C41 C40 110.7(4) . .
N42 C41 C43 125.0(4) . .
C40 C41 C43 124.4(4) . .
N38 C39 C40 107.8(4) . .
N38 C39 C44 122.7(4) . .
C40 C39 C44 129.6(4) . .
C45 C46 C47 121.6(3) . .
C50 C49 C48 120.5(3) . .
C49 C50 C45 120.5(4) . .
C12 C11 C10 120.4(3) . .
N55 N56 N57 175.8(10) . .
N56 N55 Mn3 139.6(8) . .
O52 C51 Mn3 170.8(11) . .
O54 C53 Mn3 178.5(8) . .
C26 C27 C22 120.5(3) . .

loop_
_geom_bond_atom_site_label_1
_geom_bond_atom_site_label_2
_geom_bond_distance
_geom_bond_site_symmetry_2
Mn1 O36 2.078(2) 3_655
Mn1 O33 2.108(2) 3_655
Mn1 O30 2.191(2) .
Mn1 N6 2.242(2) .
Mn1 N16 2.321(3) .
Mn1 O28 2.414(2) .
Mn2 O31 2.105(2) 3_655
Mn2 O31 2.105(2) .
Mn2 O34 2.129(2) .
Mn2 O34 2.129(2) 3_655
Mn2 O30 2.241(2) 3_655
Mn2 O30 2.241(2) .
Mn3 C53 1.786(8) 4
Mn3 C53 1.786(8) .
Mn3 C51 1.810(11) .
Mn3 N55 2.056(8) .
Mn3 N42 2.085(4) .
Mn3 N42 2.085(4) 4
O30 C29 1.286(4) .
O28 C29 1.257(4) .
N6 C5 1.331(4) .
N6 N2 1.367(3) .
O33 C32 1.262(4) .
O33 Mn1 2.108(2) 3_655
O36 C35 1.260(4) .
O36 Mn1 2.078(2) 3_655
N2 C3 1.356(4) .
N2 C1 1.445(4) .
N16 C17 1.328(4) .
N16 N15 1.365(4) .
N15 C19 1.356(4) .
N15 C1 1.449(4) .
C14 C13 1.393(4) .
C14 C9 1.396(5) .
O34 C35 1.247(4) .
C12 C11 1.388(5) .
C12 C13 1.402(5) .
C12 C29 1.492(4) 1_455
C35 C48 1.499(4) .
C29 C12 1.492(4) 1_655
C5 C4 1.415(4) .
C5 C8 1.491(4) .
C32 O31 1.238(4) .
C32 C25 1.510(4) 3_654
C9 C10 1.396(5) .
C9 C4 1.480(4) .
C4 C3 1.385(4) .
C25 C26 1.380(5) .
C25 C24 1.391(4) .
C25 C32 1.510(4) 3_654
C3 C7 1.491(5) .
C23 C22 1.387(5) .
C23 C24 1.395(5) .
C17 C18 1.426(4) .
C17 C21 1.483(5) .
C18 C19 1.378(5) .
C18 C22 1.476(4) .
N38 C39 1.347(5) .
N38 N42 1.382(5) .
N38 C37 1.440(4) .
C22 C27 1.406(4) .
C48 C47 1.377(5) .
C48 C49 1.390(5) .
C45 C46 1.371(5) .
C45 C50 1.397(5) .
C45 C40 1.485(5) .
C10 C11 1.399(4) .
C47 C46 1.382(5) .
C37 N38 1.440(4) 4
C19 C20 1.503(5) .
C40 C39 1.370(6) .
C40 C41 1.408(6) .
N42 C41 1.333(5) .
C26 C27 1.379(5) .
C41 C43 1.486(7) .
C39 C44 1.519(7) .
C49 C50 1.386(5) .
O52 C51 1.113(11) .
N56 N55 1.171(10) .
N56 N57 1.251(12) .
O54 C53 1.156(9) .

loop_
_geom_torsion_atom_site_label_1
_geom_torsion_atom_site_label_2
_geom_torsion_atom_site_label_3
_geom_torsion_atom_site_label_4
_geom_torsion
_geom_torsion_site_symmetry_1
_geom_torsion_site_symmetry_4
C5 N6 N2 C3 -0.7(3) . .
Mn1 N6 N2 C3 -163.1(2) . .
C5 N6 N2 C1 174.9(3) . .
Mn1 N6 N2 C1 12.5(4) . .
C17 N16 N15 C19 -0.7(4) . .
Mn1 N16 N15 C19 177.2(2) . .
C17 N16 N15 C1 -178.6(3) . .
Mn1 N16 N15 C1 -0.7(4) . .
Mn2 O34 C35 O36 -12.2(7) . .
Mn2 O34 C35 C48 168.0(3) . .
Mn1 O36 C35 O34 -2.6(5) 3_655 .
Mn1 O36 C35 C48 177.2(2) 3_655 .
Mn1 O28 C29 O30 6.2(3) . .
Mn1 O28 C29 C12 -172.2(3) . 1_655
Mn1 O30 C29 O28 -6.9(3) . .
Mn2 O30 C29 O28 115.2(3) . .
Mn1 O30 C29 C12 171.6(2) . 1_655
Mn2 O30 C29 C12 -66.3(4) . 1_655
N2 N6 C5 C4 1.3(3) . .
Mn1 N6 C5 C4 162.0(2) . .
N2 N6 C5 C8 179.3(3) . .
Mn1 N6 C5 C8 -20.1(4) . .
Mn1 O33 C32 O31 -10.2(5) 3_655 .
Mn1 O33 C32 C25 169.4(2) 3_655 3_654
O33 C32 O31 Mn2 4.4(7) . .
C25 C32 O31 Mn2 -175.3(3) 3_654 .
C13 C14 C9 C10 0.4(5) . .
C13 C14 C9 C4 -175.9(3) . .
N6 C5 C4 C3 -1.5(4) . .
C8 C5 C4 C3 -179.2(3) . .
N6 C5 C4 C9 178.6(3) . .
C8 C5 C4 C9 0.9(6) . .
C10 C9 C4 C3 50.1(5) . .
C14 C9 C4 C3 -133.6(4) . .
C10 C9 C4 C5 -130.0(4) . .
C14 C9 C4 C5 46.3(5) . .
N6 N2 C3 C4 -0.3(4) . .
C1 N2 C3 C4 -175.0(3) . .
N6 N2 C3 C7 179.9(3) . .
C1 N2 C3 C7 5.1(6) . .
C5 C4 C3 N2 1.0(4) . .
C9 C4 C3 N2 -179.1(3) . .
C5 C4 C3 C7 -179.1(4) . .
C9 C4 C3 C7 0.8(6) . .
N15 N16 C17 C18 0.6(4) . .
Mn1 N16 C17 C18 -176.9(2) . .
N15 N16 C17 C21 179.7(3) . .
Mn1 N16 C17 C21 2.2(5) . .
C9 C14 C13 C12 0.7(5) . .
C11 C12 C13 C14 -2.3(5) . .
C29 C12 C13 C14 174.9(3) 1_455 .
N16 C17 C18 C19 -0.3(4) . .
C21 C17 C18 C19 -179.3(4) . .
N16 C17 C18 C22 175.1(3) . .
C21 C17 C18 C22 -3.9(6) . .
C3 N2 C1 N15 101.3(4) . .
N6 N2 C1 N15 -73.2(3) . .
C19 N15 C1 N2 -112.4(4) . .
N16 N15 C1 N2 65.1(4) . .
C24 C23 C22 C27 1.4(6) . .
C24 C23 C22 C18 -176.1(4) . .
C19 C18 C22 C23 -141.8(4) . .
C17 C18 C22 C23 43.8(6) . .
C19 C18 C22 C27 40.7(6) . .
C17 C18 C22 C27 -133.7(4) . .
O34 C35 C48 C47 -170.3(4) . .
O36 C35 C48 C47 9.9(5) . .
O34 C35 C48 C49 12.8(5) . .
O36 C35 C48 C49 -167.1(4) . .
C14 C9 C10 C11 0.0(5) . .
C4 C9 C10 C11 176.3(3) . .
C26 C25 C24 C23 0.2(6) . .
C32 C25 C24 C23 179.2(4) 3_654 .
C22 C23 C24 C25 -1.1(6) . .
C49 C48 C47 C46 -1.0(6) . .
C35 C48 C47 C46 -177.9(4) . .
C39 N38 C37 N38 111.0(5) . 4
N42 N38 C37 N38 -61.0(6) . 4
N16 N15 C19 C18 0.5(4) . .
C1 N15 C19 C18 178.1(3) . .
N16 N15 C19 C20 177.1(4) . .
C1 N15 C19 C20 -5.3(6) . .
C17 C18 C19 N15 -0.1(4) . .
C22 C18 C19 N15 -175.5(3) . .
C17 C18 C19 C20 -176.3(4) . .
C22 C18 C19 C20 8.3(7) . .
C46 C45 C40 C39 85.9(6) . .
C50 C45 C40 C39 -98.2(6) . .
C46 C45 C40 C41 -97.4(6) . .
C50 C45 C40 C41 78.5(6) . .
C39 N38 N42 C41 -0.4(4) . .
C37 N38 N42 C41 173.1(3) . .
C39 N38 N42 Mn3 -171.3(3) . .
C37 N38 N42 Mn3 2.3(5) . .
C24 C25 C26 C27 0.3(7) . .
C32 C25 C26 C27 -178.7(4) 3_654 .
N38 N42 C41 C40 1.6(4) . .
Mn3 N42 C41 C40 171.1(3) . .
N38 N42 C41 C43 -177.7(4) . .
Mn3 N42 C41 C43 -8.2(6) . .
C39 C40 C41 N42 -2.2(5) . .
C45 C40 C41 N42 -179.5(4) . .
C39 C40 C41 C43 177.2(4) . .
C45 C40 C41 C43 -0.2(7) . .
N42 N38 C39 C40 -0.9(4) . .
C37 N38 C39 C40 -173.4(4) . .
N42 N38 C39 C44 177.6(4) . .
C37 N38 C39 C44 5.1(6) . .
C41 C40 C39 N38 1.8(4) . .
C45 C40 C39 N38 179.1(4) . .
C41 C40 C39 C44 -176.6(4) . .
C45 C40 C39 C44 0.7(7) . .
C50 C45 C46 C47 -1.1(7) . .
C40 C45 C46 C47 174.9(4) . .
C48 C47 C46 C45 2.1(7) . .
C47 C48 C49 C50 -1.0(7) . .
C35 C48 C49 C50 176.0(4) . .
C48 C49 C50 C45 2.0(8) . .
C46 C45 C50 C49 -0.9(8) . .
C40 C45 C50 C49 -177.0(5) . .
C13 C12 C11 C10 2.7(5) . .
C29 C12 C11 C10 -174.5(3) 1_455 .
C9 C10 C11 C12 -1.5(6) . .
C25 C26 C27 C22 0.1(8) . .
C23 C22 C27 C26 -1.0(7) . .
C18 C22 C27 C26 176.6(4) . .

loop_
_platon_squeeze_void_nr
_platon_squeeze_void_average_x
_platon_squeeze_void_average_y
_platon_squeeze_void_average_z
_platon_squeeze_void_volume
_platon_squeeze_void_count_electrons
_platon_squeeze_void_content
1 0.000 0.001 0.482 1994 595 ' '
2 0.103 0.750 0.642 10 4 ' '
3 0.897 0.250 0.358 10 4 ' '
